data_7207168
loop_
_publ_author_name
'Aitipamula, Srinivasulu'
'Chow, Pui Shan'
'Tan, Reginald B. H.'

_publ_section_title
;
 The solvates of sulfamerazine: structural, thermochemical, and
 desolvation studies
;
_journal_issue 2
_journal_name_full CrystEngComm
_journal_page_first 691
_journal_paper_doi 10.1039/c1ce06095c
_journal_volume 14
_journal_year 2012
_chemical_formula_sum 'C17 H19 N5 O2 S'
_chemical_formula_weight 357.43
_chemical_name_common Sulfamerazine-3-Picoline(1:1)
_chemical_name_systematic Sulfamerazine-3-Picoline(1:1)
_space_group_IT_number 2
_symmetry_cell_setting triclinic
_symmetry_space_group_name_Hall '-P 1'
_symmetry_space_group_name_H-M 'P -1'
_atom_sites_solution_hydrogens geom
_atom_sites_solution_primary direct
_atom_sites_solution_secondary difmap
_audit_creation_method SHELXL-97
_cell_angle_alpha 76.47(3)
_cell_angle_beta 77.04(3)
_cell_angle_gamma 73.54(3)
_cell_formula_units_Z 2
_cell_length_a 7.8319(16)
_cell_length_b 8.1117(16)
_cell_length_c 15.358(3)
_cell_measurement_reflns_used 2775
_cell_measurement_temperature 110(2)
_cell_measurement_theta_max 30.7901
_cell_measurement_theta_min 2.6630
_cell_volume 896.6(4)
_computing_cell_refinement 'CrystalClear (Rigaku Inc., 2007)'
_computing_data_collection 'CrystalClear (Rigaku Inc., 2007)'
_computing_data_reduction 'CrystalClear (Rigaku Inc., 2007)'
_computing_structure_refinement 'SHELXL-97 (Sheldrick, 1997)'
_computing_structure_solution 'SHELXS-97 (Sheldrick, 1990)'
_diffrn_ambient_temperature 110(2)
_diffrn_measured_fraction_theta_full 0.987
_diffrn_measured_fraction_theta_max 0.987
_diffrn_measurement_device_type 'Rigaku Saturn 70 CCD area detector'
_diffrn_measurement_method '\w scans'
_diffrn_radiation_monochromator graphite
_diffrn_radiation_source 'fine-focus sealed tube'
_diffrn_radiation_type MoK\a
_diffrn_radiation_wavelength 0.71073
_diffrn_reflns_av_R_equivalents 0.0196
_diffrn_reflns_av_sigmaI/netI 0.0214
_diffrn_reflns_limit_h_max 6
_diffrn_reflns_limit_h_min -10
_diffrn_reflns_limit_k_max 10
_diffrn_reflns_limit_k_min -10
_diffrn_reflns_limit_l_max 20
_diffrn_reflns_limit_l_min -20
_diffrn_reflns_number 13256
_diffrn_reflns_theta_full 28.28
_diffrn_reflns_theta_max 28.28
_diffrn_reflns_theta_min 1.38
_exptl_absorpt_coefficient_mu 0.201
_exptl_absorpt_correction_T_max 0.9167
_exptl_absorpt_correction_T_min 0.9167
_exptl_absorpt_correction_type multi-scan
_exptl_absorpt_process_details 'R. H. Blessing, Acta Cryst. 1995 A51, 33-38'
_exptl_crystal_colour colorless
_exptl_crystal_density_diffrn 1.324
_exptl_crystal_density_method 'not measured'
_exptl_crystal_description block
_exptl_crystal_F_000 376
_exptl_crystal_size_max 0.44
_exptl_crystal_size_mid 0.44
_exptl_crystal_size_min 0.44
_refine_diff_density_max 0.307
_refine_diff_density_min -0.474
_refine_diff_density_rms 0.057
_refine_ls_extinction_method none
_refine_ls_goodness_of_fit_ref 1.117
_refine_ls_hydrogen_treatment mixed
_refine_ls_matrix_type full
_refine_ls_number_parameters 240
_refine_ls_number_reflns 4400
_refine_ls_number_restraints 0
_refine_ls_restrained_S_all 1.117
_refine_ls_R_factor_all 0.0502
_refine_ls_R_factor_gt 0.0477
_refine_ls_shift/su_max 0.001
_refine_ls_shift/su_mean 0.000
_refine_ls_structure_factor_coef Fsqd
_refine_ls_weighting_details 'calc w=1/[\s^2^(Fo^2^)+(0.0598P)^2^+0.4494P] where P=(Fo^2^+2Fc^2^)/3'
_refine_ls_weighting_scheme calc
_refine_ls_wR_factor_gt 0.1198
_refine_ls_wR_factor_ref 0.1233
_reflns_number_gt 4195
_reflns_number_total 4400
_reflns_threshold_expression >2sigma(I)
_cod_data_source_file c1ce06095c.txt
_cod_data_source_block SM-3PC(1:1)
_cod_depositor_comments
;
The following automatic conversions were performed:

'_symmetry_cell_setting' value 'Triclinic' changed to 'triclinic'
according to /home/saulius/struct/CIF-dictionaries/cif_core.dic
dictionary named 'cif_core.dic' version 2.4.1 from
2010-06-29.

'_exptl_absorpt_correction_type' value 'Multi-scan'
changed to 'multi-scan' according to
/home/saulius/struct/CIF-dictionaries/cif_core.dic dictionary named
'cif_core.dic' version 2.4.1 from 2010-06-29.

Automatic conversion script
Id: cif_fix_values 1715 2011-07-08 13:25:40Z adriana 
;
_cod_original_cell_volume 896.6(3)
_cod_original_sg_symbol_H-M P-1
_cod_database_code 7207168

loop_
_symmetry_equiv_pos_as_xyz
'x, y, z'
'-x, -y, -z'

loop_
_atom_site_label
_atom_site_type_symbol
_atom_site_fract_x
_atom_site_fract_y
_atom_site_fract_z
_atom_site_U_iso_or_equiv
_atom_site_adp_type
_atom_site_occupancy
_atom_site_symmetry_multiplicity
_atom_site_calc_flag
_atom_site_refinement_flags
S1 S 1.00335(5) 0.57241(5) 0.27035(2) 0.02010(11) Uani 1 1 d .
O1 O 0.93578(15) 0.73886(14) 0.21651(7) 0.0242(2) Uani 1 1 d .
O2 O 1.19494(14) 0.49843(15) 0.25925(7) 0.0248(2) Uani 1 1 d .
N2 N 0.95109(17) 0.58975(17) 0.37888(8) 0.0215(3) Uani 1 1 d .
N3 N 0.64128(17) 0.70431(17) 0.37980(9) 0.0225(3) Uani 1 1 d .
C1 C 0.89530(19) 0.42340(19) 0.25634(10) 0.0200(3) Uani 1 1 d .
N4 N 0.76828(18) 0.61527(19) 0.51679(9) 0.0264(3) Uani 1 1 d .
C5 C 0.6473(2) 0.3608(2) 0.21255(10) 0.0221(3) Uani 1 1 d .
H5 H 0.5388 0.4002 0.1878 0.027 Uiso 1 1 calc R
C4 C 0.7179(2) 0.1803(2) 0.24016(10) 0.0222(3) Uani 1 1 d .
C2 C 0.9691(2) 0.2447(2) 0.28283(10) 0.0228(3) Uani 1 1 d .
H2 H 1.0789 0.2061 0.3064 0.027 Uiso 1 1 calc R
C7 C 0.7776(2) 0.63896(19) 0.42636(10) 0.0210(3) Uani 1 1 d .
C13 C 0.2752(2) 0.9241(2) 0.04152(10) 0.0251(3) Uani 1 1 d .
N1 N 0.6285(2) 0.06265(19) 0.23570(10) 0.0288(3) Uani 1 1 d .
C6 C 0.7346(2) 0.48130(19) 0.22105(10) 0.0214(3) Uani 1 1 d .
H6 H 0.6854 0.6029 0.2029 0.026 Uiso 1 1 calc R
N5 N 0.33406(19) 1.0994(2) 0.13355(10) 0.0311(3) Uani 1 1 d .
C14 C 0.1948(2) 1.0756(2) -0.01327(11) 0.0296(3) Uani 1 1 d .
H14 H 0.1478 1.0685 -0.0638 0.035 Uiso 1 1 calc R
C3 C 0.8818(2) 0.1247(2) 0.27451(11) 0.0248(3) Uani 1 1 d .
H3 H 0.9326 0.0033 0.2921 0.030 Uiso 1 1 calc R
C12 C 0.3423(2) 0.9452(2) 0.11374(11) 0.0282(3) Uani 1 1 d .
H12 H 0.3978 0.8426 0.1517 0.034 Uiso 1 1 calc R
C16 C 0.2541(2) 1.2434(2) 0.07987(12) 0.0313(4) Uani 1 1 d .
H16 H 0.2456 1.3545 0.0931 0.038 Uiso 1 1 calc R
C8 C 0.4755(2) 0.7511(2) 0.42868(11) 0.0261(3) Uani 1 1 d .
C15 C 0.1835(2) 1.2370(2) 0.00624(12) 0.0320(4) Uani 1 1 d .
H15 H 0.1281 1.3417 -0.0304 0.038 Uiso 1 1 calc R
C9 C 0.4507(2) 0.7352(3) 0.52277(12) 0.0334(4) Uani 1 1 d .
H9 H 0.3342 0.7705 0.5574 0.040 Uiso 1 1 calc R
C11 C 0.3215(2) 0.8192(3) 0.37670(12) 0.0338(4) Uani 1 1 d .
H11A H 0.3344 0.9289 0.3356 0.051 Uiso 1 1 calc R
H11B H 0.2072 0.8402 0.4193 0.051 Uiso 1 1 calc R
H11C H 0.3220 0.7330 0.3413 0.051 Uiso 1 1 calc R
C17 C 0.2909(2) 0.7443(2) 0.02530(12) 0.0329(4) Uani 1 1 d .
H17A H 0.1920 0.6974 0.0648 0.049 Uiso 1 1 calc R
H17B H 0.4068 0.6675 0.0389 0.049 Uiso 1 1 calc R
H17C H 0.2839 0.7509 -0.0384 0.049 Uiso 1 1 calc R
C10 C 0.6020(2) 0.6661(3) 0.56371(11) 0.0335(4) Uani 1 1 d .
H10 H 0.5877 0.6541 0.6278 0.040 Uiso 1 1 calc R
H4 H 0.532(3) 0.099(3) 0.2053(15) 0.035(5) Uiso 1 1 d .
H1 H 0.681(3) -0.049(3) 0.2464(15) 0.038(6) Uiso 1 1 d .
H7 H 1.031(3) 0.531(3) 0.4103(16) 0.043(6) Uiso 1 1 d .

loop_
_atom_site_aniso_label
_atom_site_aniso_U_11
_atom_site_aniso_U_22
_atom_site_aniso_U_33
_atom_site_aniso_U_23
_atom_site_aniso_U_13
_atom_site_aniso_U_12
S1 0.01882(19) 0.02321(19) 0.01786(18) -0.00452(13) -0.00194(13) -0.00475(13)
O1 0.0261(5) 0.0232(5) 0.0221(5) -0.0020(4) -0.0033(4) -0.0067(4)
O2 0.0182(5) 0.0329(6) 0.0231(5) -0.0079(4) -0.0012(4) -0.0053(4)
N2 0.0176(6) 0.0284(6) 0.0178(6) -0.0061(5) -0.0034(5) -0.0028(5)
N3 0.0199(6) 0.0243(6) 0.0218(6) -0.0031(5) -0.0029(5) -0.0044(5)
C1 0.0197(6) 0.0212(6) 0.0187(6) -0.0051(5) -0.0028(5) -0.0036(5)
N4 0.0228(6) 0.0339(7) 0.0203(6) -0.0056(5) -0.0033(5) -0.0029(5)
C5 0.0191(7) 0.0256(7) 0.0207(7) -0.0034(5) -0.0050(5) -0.0033(5)
C4 0.0226(7) 0.0250(7) 0.0188(6) -0.0058(5) -0.0021(5) -0.0052(6)
C2 0.0192(7) 0.0240(7) 0.0241(7) -0.0050(5) -0.0059(5) -0.0011(5)
C7 0.0211(7) 0.0217(6) 0.0200(6) -0.0043(5) -0.0013(5) -0.0061(5)
C13 0.0214(7) 0.0313(8) 0.0215(7) -0.0056(6) 0.0007(6) -0.0077(6)
N1 0.0295(7) 0.0239(7) 0.0356(7) -0.0030(5) -0.0128(6) -0.0069(6)
C6 0.0212(7) 0.0215(7) 0.0193(6) -0.0037(5) -0.0035(5) -0.0015(5)
N5 0.0263(7) 0.0380(8) 0.0313(7) -0.0129(6) -0.0059(6) -0.0052(6)
C14 0.0266(8) 0.0397(9) 0.0217(7) -0.0019(6) -0.0053(6) -0.0090(7)
C3 0.0250(7) 0.0207(7) 0.0269(7) -0.0045(5) -0.0062(6) -0.0012(6)
C12 0.0253(8) 0.0324(8) 0.0245(7) -0.0050(6) -0.0047(6) -0.0032(6)
C16 0.0274(8) 0.0317(8) 0.0343(9) -0.0109(7) 0.0005(7) -0.0072(6)
C8 0.0220(7) 0.0276(7) 0.0252(7) -0.0022(6) -0.0029(6) -0.0036(6)
C15 0.0286(8) 0.0315(8) 0.0299(8) 0.0003(6) -0.0019(6) -0.0050(7)
C9 0.0216(8) 0.0455(10) 0.0259(8) -0.0055(7) 0.0005(6) -0.0010(7)
C11 0.0220(7) 0.0434(10) 0.0308(8) -0.0004(7) -0.0053(6) -0.0043(7)
C17 0.0339(9) 0.0363(9) 0.0300(8) -0.0095(7) 0.0004(7) -0.0127(7)
C10 0.0269(8) 0.0476(10) 0.0196(7) -0.0061(7) -0.0002(6) -0.0021(7)

loop_
_atom_type_symbol
_atom_type_description
_atom_type_scat_dispersion_real
_atom_type_scat_dispersion_imag
_atom_type_scat_source
C C 0.0033 0.0016 'International Tables Vol C Tables 4.2.6.8 and 6.1.1.4'
H H 0.0000 0.0000 'International Tables Vol C Tables 4.2.6.8 and 6.1.1.4'
N N 0.0061 0.0033 'International Tables Vol C Tables 4.2.6.8 and 6.1.1.4'
O O 0.0106 0.0060 'International Tables Vol C Tables 4.2.6.8 and 6.1.1.4'
S S 0.1246 0.1234 'International Tables Vol C Tables 4.2.6.8 and 6.1.1.4'

loop_
_geom_angle_atom_site_label_1
_geom_angle_atom_site_label_2
_geom_angle_atom_site_label_3
_geom_angle
O1 S1 O2 118.89(7)
O1 S1 N2 109.00(7)
O2 S1 N2 102.55(7)
O1 S1 C1 108.78(7)
O2 S1 C1 109.70(7)
N2 S1 C1 107.26(7)
C7 N2 S1 125.50(11)
C7 N2 H7 116.1(16)
S1 N2 H7 114.6(16)
C7 N3 C8 116.45(13)
C6 C1 C2 120.52(14)
C6 C1 S1 120.41(11)
C2 C1 S1 119.05(11)
C10 N4 C7 115.01(14)
C6 C5 C4 120.66(13)
C6 C5 H5 119.7
C4 C5 H5 119.7
N1 C4 C5 120.74(14)
N1 C4 C3 120.62(14)
C5 C4 C3 118.62(14)
C3 C2 C1 119.72(14)
C3 C2 H2 120.1
C1 C2 H2 120.1
N3 C7 N4 127.32(14)
N3 C7 N2 118.55(13)
N4 C7 N2 114.13(13)
C14 C13 C12 116.85(15)
C14 C13 C17 122.72(15)
C12 C13 C17 120.43(15)
C4 N1 H4 119.3(14)
C4 N1 H1 119.3(15)
H4 N1 H1 119(2)
C5 C6 C1 119.73(13)
C5 C6 H6 120.1
C1 C6 H6 120.1
C12 N5 C16 117.14(15)
C15 C14 C13 119.60(16)
C15 C14 H14 120.2
C13 C14 H14 120.2
C2 C3 C4 120.73(14)
C2 C3 H3 119.6
C4 C3 H3 119.6
N5 C12 C13 124.65(16)
N5 C12 H12 117.7
C13 C12 H12 117.7
N5 C16 C15 122.81(16)
N5 C16 H16 118.6
C15 C16 H16 118.6
N3 C8 C9 121.02(15)
N3 C8 C11 116.48(14)
C9 C8 C11 122.49(15)
C16 C15 C14 118.95(16)
C16 C15 H15 120.5
C14 C15 H15 120.5
C10 C9 C8 117.43(15)
C10 C9 H9 121.3
C8 C9 H9 121.3
C8 C11 H11A 109.5
C8 C11 H11B 109.5
H11A C11 H11B 109.5
C8 C11 H11C 109.5
H11A C11 H11C 109.5
H11B C11 H11C 109.5
C13 C17 H17A 109.5
C13 C17 H17B 109.5
H17A C17 H17B 109.5
C13 C17 H17C 109.5
H17A C17 H17C 109.5
H17B C17 H17C 109.5
N4 C10 C9 122.74(15)
N4 C10 H10 118.6
C9 C10 H10 118.6

loop_
_geom_bond_atom_site_label_1
_geom_bond_atom_site_label_2
_geom_bond_distance
S1 O1 1.4338(12)
S1 O2 1.4365(12)
S1 N2 1.6542(13)
S1 C1 1.7340(15)
N2 C7 1.3864(19)
N2 H7 0.84(2)
N3 C7 1.333(2)
N3 C8 1.345(2)
C1 C6 1.396(2)
C1 C2 1.398(2)
N4 C10 1.341(2)
N4 C7 1.3449(19)
C5 C6 1.385(2)
C5 C4 1.408(2)
C5 H5 0.9500
C4 N1 1.356(2)
C4 C3 1.412(2)
C2 C3 1.381(2)
C2 H2 0.9500
C13 C14 1.389(2)
C13 C12 1.391(2)
C13 C17 1.503(2)
N1 H4 0.92(2)
N1 H1 0.88(2)
C6 H6 0.9500
N5 C12 1.336(2)
N5 C16 1.343(2)
C14 C15 1.385(3)
C14 H14 0.9500
C3 H3 0.9500
C12 H12 0.9500
C16 C15 1.382(3)
C16 H16 0.9500
C8 C9 1.394(2)
C8 C11 1.499(2)
C15 H15 0.9500
C9 C10 1.381(2)
C9 H9 0.9500
C11 H11A 0.9800
C11 H11B 0.9800
C11 H11C 0.9800
C17 H17A 0.9800
C17 H17B 0.9800
C17 H17C 0.9800
C10 H10 0.9500
